data_4079483
loop_
_publ_author_name
'Chow, Catherine'
'Patrick, Brian O.'
'Legzdins, Peter'

_publ_section_title
;
 Thermal Chemistry of a Tungsten Trimethylsilylallyl Complex in Benzene
 and Fluorobenzenes
;
_journal_issue 23
_journal_name_full Organometallics
_journal_page_first 8159
_journal_paper_doi 10.1021/om300765e
_journal_volume 31
_journal_year 2012
_chemical_formula_moiety 'C22 H33 N O Si W'
_chemical_formula_sum 'C22 H33 N O Si W'
_chemical_formula_weight 539.43
_chemical_name_systematic
;
 ?
;
_space_group_IT_number 14
_symmetry_cell_setting monoclinic
_symmetry_space_group_name_Hall '-P 2yn'
_symmetry_space_group_name_H-M 'P 1 21/n 1'
_atom_sites_solution_hydrogens geom
_atom_sites_solution_primary direct
_atom_sites_solution_secondary difmap
_audit_creation_method SHELXL-97
_cell_angle_alpha 90.00
_cell_angle_beta 97.850(5)
_cell_angle_gamma 90.00
_cell_formula_units_Z 4
_cell_length_a 8.4708(7)
_cell_length_b 13.6779(11)
_cell_length_c 19.5480(18)
_cell_measurement_reflns_used 5589
_cell_measurement_temperature 103(2)
_cell_measurement_theta_max 27.87
_cell_measurement_theta_min 2.577
_cell_volume 2243.7(3)
_computing_molecular_graphics 'Ortep-3 for Windows (Farrugia, 1997)'
_computing_publication_material 'WinGX publication routines (Farrugia, 1999)'
_computing_structure_refinement 'SHELXL-97 (Sheldrick, 1997)'
_computing_structure_solution 'SIR92 (Altomare, et al., 1993)'
_diffrn_ambient_temperature 103(2)
_diffrn_measured_fraction_theta_full 0.994
_diffrn_measured_fraction_theta_max 0.994
_diffrn_measurement_device_type 'Bruker X8 Apex II'
_diffrn_measurement_method 'area detector'
_diffrn_radiation_monochromator graphite
_diffrn_radiation_source 'fine-focus sealed tube'
_diffrn_radiation_type MoK\a
_diffrn_radiation_wavelength 0.71073
_diffrn_reflns_av_R_equivalents 0.0000
_diffrn_reflns_av_sigmaI/netI 0.0414
_diffrn_reflns_limit_h_max 11
_diffrn_reflns_limit_h_min -11
_diffrn_reflns_limit_k_max 17
_diffrn_reflns_limit_k_min 0
_diffrn_reflns_limit_l_max 25
_diffrn_reflns_limit_l_min 0
_diffrn_reflns_number 5358
_diffrn_reflns_theta_full 27.93
_diffrn_reflns_theta_max 27.93
_diffrn_reflns_theta_min 1.82
_exptl_absorpt_coefficient_mu 5.212
_exptl_absorpt_correction_T_max 0.9010
_exptl_absorpt_correction_T_min 0.6445
_exptl_absorpt_correction_type multi-scan
_exptl_crystal_colour yellow
_exptl_crystal_density_diffrn 1.597
_exptl_crystal_density_method 'not measured'
_exptl_crystal_description plate
_exptl_crystal_F_000 1072
_exptl_crystal_size_max 0.09
_exptl_crystal_size_mid 0.02
_exptl_crystal_size_min 0.02
_refine_diff_density_max 2.082
_refine_diff_density_min -1.502
_refine_diff_density_rms 0.147
_refine_ls_extinction_method none
_refine_ls_goodness_of_fit_ref 1.069
_refine_ls_hydrogen_treatment mixed
_refine_ls_matrix_type full
_refine_ls_number_parameters 248
_refine_ls_number_reflns 5358
_refine_ls_number_restraints 0
_refine_ls_restrained_S_all 1.069
_refine_ls_R_factor_all 0.0451
_refine_ls_R_factor_gt 0.0310
_refine_ls_shift/su_max 0.006
_refine_ls_shift/su_mean 0.000
_refine_ls_structure_factor_coef Fsqd
_refine_ls_weighting_details 'calc w=1/[\s^2^(Fo^2^)+(0.0279P)^2^+2.1426P] where P=(Fo^2^+2Fc^2^)/3'
_refine_ls_weighting_scheme calc
_refine_ls_wR_factor_gt 0.0636
_refine_ls_wR_factor_ref 0.0673
_reflns_number_gt 4280
_reflns_number_total 5358
_reflns_threshold_expression >2sigma(I)
_cod_data_source_file om300765e_si_002.cif
_cod_data_source_block 2b
_cod_original_sg_symbol_H-M P2(1)/n
_cod_database_code 4079483

loop_
_symmetry_equiv_pos_as_xyz
'x, y, z'
'-x+1/2, y+1/2, -z+1/2'
'-x, -y, -z'
'x-1/2, -y-1/2, z-1/2'

loop_
_atom_site_label
_atom_site_type_symbol
_atom_site_fract_x
_atom_site_fract_y
_atom_site_fract_z
_atom_site_U_iso_or_equiv
_atom_site_adp_type
_atom_site_occupancy
_atom_site_symmetry_multiplicity
_atom_site_calc_flag
_atom_site_refinement_flags
C1 C -0.0055(4) 0.2492(3) 0.3165(2) 0.0203(8) Uani 1 1 d .
C2 C 0.0681(5) 0.3312(3) 0.3542(2) 0.0207(8) Uani 1 1 d .
C3 C 0.0122(5) 0.4177(3) 0.3167(2) 0.0221(9) Uani 1 1 d .
C4 C -0.0868(4) 0.3896(3) 0.2563(2) 0.0227(9) Uani 1 1 d .
C5 C -0.0983(4) 0.2843(3) 0.2557(2) 0.0220(9) Uani 1 1 d .
C6 C 0.0093(6) 0.1440(3) 0.3395(3) 0.0319(10) Uani 1 1 d .
H6A H -0.0698 0.1301 0.3704 0.048 Uiso 1 1 calc R
H6B H 0.1165 0.1325 0.3640 0.048 Uiso 1 1 calc R
H6C H -0.0091 0.1011 0.2990 0.048 Uiso 1 1 calc R
C7 C 0.1703(5) 0.3283(3) 0.4230(2) 0.0305(10) Uani 1 1 d .
H7A H 0.2550 0.3773 0.4241 0.046 Uiso 1 1 calc R
H7B H 0.2179 0.2632 0.4304 0.046 Uiso 1 1 calc R
H7C H 0.1050 0.3425 0.4594 0.046 Uiso 1 1 calc R
C8 C 0.0401(5) 0.5204(3) 0.3430(2) 0.0276(10) Uani 1 1 d .
H8A H 0.0428 0.5650 0.3039 0.041 Uiso 1 1 calc R
H8B H 0.1419 0.5236 0.3735 0.041 Uiso 1 1 calc R
H8C H -0.0464 0.5397 0.3688 0.041 Uiso 1 1 calc R
C9 C -0.1764(5) 0.4582(3) 0.2044(2) 0.0308(10) Uani 1 1 d .
H9A H -0.2813 0.4724 0.2179 0.046 Uiso 1 1 calc R
H9B H -0.1898 0.4277 0.1586 0.046 Uiso 1 1 calc R
H9C H -0.1163 0.5192 0.2030 0.046 Uiso 1 1 calc R
C10 C -0.2099(5) 0.2252(3) 0.2056(3) 0.0295(10) Uani 1 1 d .
H10A H -0.1673 0.1590 0.2026 0.044 Uiso 1 1 calc R
H10B H -0.2208 0.2561 0.1600 0.044 Uiso 1 1 calc R
H10C H -0.3145 0.2219 0.2216 0.044 Uiso 1 1 calc R
C11 C 0.3471(5) 0.4483(3) 0.2709(2) 0.0225(9) Uani 1 1 d .
H11 H 0.2898 0.5124 0.2666 0.027 Uiso 1 1 calc R
C12 C 0.3614(5) 0.4089(3) 0.2053(2) 0.0223(9) Uani 1 1 d .
H12 H 0.4633 0.3769 0.1970 0.027 Uiso 1 1 calc R
C13 C 0.2300(5) 0.4086(3) 0.1531(2) 0.0230(9) Uani 1 1 d .
H13 H 0.1756 0.4736 0.1508 0.028 Uiso 1 1 calc R
C14 C 0.0397(6) 0.2986(3) 0.0319(3) 0.0356(11) Uani 1 1 d .
H14A H 0.0355 0.2340 0.0534 0.053 Uiso 1 1 calc R
H14B H 0.0309 0.2912 -0.0183 0.053 Uiso 1 1 calc R
H14C H -0.0487 0.3388 0.0435 0.053 Uiso 1 1 calc R
C15 C 0.2603(6) 0.4646(4) 0.0068(3) 0.0421(12) Uani 1 1 d .
H15A H 0.1762 0.5130 0.0098 0.063 Uiso 1 1 calc R
H15B H 0.2548 0.4416 -0.0409 0.063 Uiso 1 1 calc R
H15C H 0.3646 0.4947 0.0213 0.063 Uiso 1 1 calc R
C16 C 0.4010(6) 0.2708(4) 0.0669(3) 0.0420(13) Uani 1 1 d .
H16A H 0.5022 0.3058 0.0781 0.063 Uiso 1 1 calc R
H16B H 0.3976 0.2394 0.0216 0.063 Uiso 1 1 calc R
H16C H 0.3920 0.2209 0.1021 0.063 Uiso 1 1 calc R
C17 C 0.4752(5) 0.4486(3) 0.3302(2) 0.0222(8) Uani 1 1 d .
C18 C 0.4920(5) 0.5282(3) 0.3751(2) 0.0255(9) Uani 1 1 d .
H18 H 0.4219 0.5824 0.3664 0.031 Uiso 1 1 calc R
C19 C 0.6086(5) 0.5300(3) 0.4320(2) 0.0309(10) Uani 1 1 d .
H19 H 0.6175 0.5850 0.4620 0.037 Uiso 1 1 calc R
C20 C 0.7124(5) 0.4518(3) 0.4456(2) 0.0287(9) Uani 1 1 d .
H20 H 0.7921 0.4527 0.4849 0.034 Uiso 1 1 calc R
C21 C 0.6985(5) 0.3723(3) 0.4012(2) 0.0275(9) Uani 1 1 d .
H21 H 0.7698 0.3187 0.4099 0.033 Uiso 1 1 calc R
C22 C 0.5819(5) 0.3702(3) 0.3444(2) 0.0234(9) Uani 1 1 d .
H22 H 0.5738 0.3151 0.3145 0.028 Uiso 1 1 calc R
N1 N 0.3126(4) 0.2244(2) 0.2731(2) 0.0241(8) Uani 1 1 d .
O1 O 0.3943(4) 0.1549(2) 0.29690(18) 0.0328(7) Uani 1 1 d .
Si1 Si 0.23221(14) 0.35888(9) 0.06467(6) 0.0248(3) Uani 1 1 d .
W1 W 0.171275(17) 0.319774(10) 0.251060(9) 0.01844(6) Uani 1 1 d .
H1 H 0.103(5) 0.263(3) 0.185(2) 0.033(13) Uiso 1 1 d .

loop_
_atom_site_aniso_label
_atom_site_aniso_U_11
_atom_site_aniso_U_22
_atom_site_aniso_U_33
_atom_site_aniso_U_23
_atom_site_aniso_U_13
_atom_site_aniso_U_12
C1 0.0171(19) 0.0241(19) 0.021(2) 0.0015(16) 0.0087(17) -0.0026(15)
C2 0.0204(19) 0.025(2) 0.018(2) -0.0018(16) 0.0069(16) -0.0016(15)
C3 0.0194(19) 0.0209(19) 0.028(2) -0.0039(17) 0.0086(18) 0.0010(15)
C4 0.0142(19) 0.025(2) 0.030(2) -0.0009(17) 0.0064(18) 0.0018(15)
C5 0.0155(19) 0.0210(19) 0.031(3) -0.0027(17) 0.0084(18) 0.0025(15)
C6 0.032(2) 0.025(2) 0.039(3) 0.005(2) 0.007(2) -0.0007(18)
C7 0.030(2) 0.040(3) 0.022(2) 0.0019(19) 0.0022(19) -0.0016(19)
C8 0.031(2) 0.021(2) 0.033(3) -0.0053(18) 0.010(2) -0.0019(16)
C9 0.026(2) 0.032(2) 0.033(3) 0.005(2) 0.001(2) 0.0050(18)
C10 0.023(2) 0.029(2) 0.037(3) -0.012(2) 0.005(2) -0.0050(17)
C11 0.022(2) 0.0200(19) 0.026(2) -0.0015(16) 0.0034(18) -0.0022(15)
C12 0.021(2) 0.0200(19) 0.027(2) 0.0031(16) 0.0056(18) -0.0040(15)
C13 0.026(2) 0.0173(18) 0.026(2) 0.0016(16) 0.0033(18) -0.0012(15)
C14 0.035(3) 0.038(3) 0.032(3) -0.003(2) -0.003(2) -0.002(2)
C15 0.053(3) 0.044(3) 0.030(3) 0.009(2) 0.010(2) 0.000(2)
C16 0.038(3) 0.052(3) 0.033(3) -0.015(2) -0.006(2) 0.015(2)
C17 0.023(2) 0.0221(19) 0.022(2) 0.0010(16) 0.0044(17) -0.0038(15)
C18 0.027(2) 0.023(2) 0.026(2) -0.0002(17) 0.0010(19) 0.0001(16)
C19 0.036(2) 0.027(2) 0.029(3) -0.0065(19) 0.002(2) -0.0055(18)
C20 0.026(2) 0.035(2) 0.023(2) -0.0003(19) -0.0009(19) -0.0021(18)
C21 0.021(2) 0.034(2) 0.027(3) 0.0010(19) 0.0041(19) 0.0036(17)
C22 0.024(2) 0.024(2) 0.024(2) -0.0054(17) 0.0074(18) -0.0035(16)
N1 0.0206(17) 0.0203(17) 0.032(2) -0.0031(15) 0.0056(16) -0.0002(13)
O1 0.0286(16) 0.0230(15) 0.046(2) 0.0040(14) 0.0028(16) 0.0072(12)
Si1 0.0243(6) 0.0260(6) 0.0230(7) -0.0013(5) -0.0005(5) 0.0021(5)
W1 0.01632(8) 0.01668(8) 0.02241(10) -0.00125(7) 0.00302(6) -0.00055(6)

loop_
_atom_type_symbol
_atom_type_description
_atom_type_scat_dispersion_real
_atom_type_scat_dispersion_imag
_atom_type_scat_source
C C 0.0033 0.0016 'International Tables Vol C Tables 4.2.6.8 and 6.1.1.4'
H H 0.0000 0.0000 'International Tables Vol C Tables 4.2.6.8 and 6.1.1.4'
N N 0.0061 0.0033 'International Tables Vol C Tables 4.2.6.8 and 6.1.1.4'
O O 0.0106 0.0060 'International Tables Vol C Tables 4.2.6.8 and 6.1.1.4'
Si Si 0.0817 0.0704 'International Tables Vol C Tables 4.2.6.8 and 6.1.1.4'
W W -0.8490 6.8722 'International Tables Vol C Tables 4.2.6.8 and 6.1.1.4'

loop_
_geom_angle_atom_site_label_1
_geom_angle_atom_site_label_2
_geom_angle_atom_site_label_3
_geom_angle
C5 C1 C2 108.5(3)
C5 C1 C6 126.0(4)
C2 C1 C6 125.4(4)
C5 C1 W1 73.8(2)
C2 C1 W1 71.9(2)
C6 C1 W1 122.0(3)
C1 C2 C3 106.9(4)
C1 C2 C7 126.7(4)
C3 C2 C7 126.1(4)
C1 C2 W1 71.9(2)
C3 C2 W1 75.4(2)
C7 C2 W1 122.7(3)
C4 C3 C2 108.7(3)
C4 C3 C8 126.2(4)
C2 C3 C8 124.7(4)
C4 C3 W1 73.2(2)
C2 C3 W1 69.0(2)
C8 C3 W1 129.2(3)
C3 C4 C5 108.2(4)
C3 C4 C9 125.6(4)
C5 C4 C9 126.0(4)
C3 C4 W1 72.7(2)
C5 C4 W1 70.4(2)
C9 C4 W1 126.6(3)
C1 C5 C4 107.6(4)
C1 C5 C10 126.3(4)
C4 C5 C10 125.4(4)
C1 C5 W1 70.8(2)
C4 C5 W1 74.3(2)
C10 C5 W1 128.0(3)
C1 C6 H6A 109.5
C1 C6 H6B 109.5
H6A C6 H6B 109.5
C1 C6 H6C 109.5
H6A C6 H6C 109.5
H6B C6 H6C 109.5
C2 C7 H7A 109.5
C2 C7 H7B 109.5
H7A C7 H7B 109.5
C2 C7 H7C 109.5
H7A C7 H7C 109.5
H7B C7 H7C 109.5
C3 C8 H8A 109.5
C3 C8 H8B 109.5
H8A C8 H8B 109.5
C3 C8 H8C 109.5
H8A C8 H8C 109.5
H8B C8 H8C 109.5
C4 C9 H9A 109.5
C4 C9 H9B 109.5
H9A C9 H9B 109.5
C4 C9 H9C 109.5
H9A C9 H9C 109.5
H9B C9 H9C 109.5
C5 C10 H10A 109.5
C5 C10 H10B 109.5
H10A C10 H10B 109.5
C5 C10 H10C 109.5
H10A C10 H10C 109.5
H10B C10 H10C 109.5
C12 C11 C17 124.7(4)
C12 C11 W1 71.9(2)
C17 C11 W1 121.6(3)
C12 C11 H11 111.1
C17 C11 H11 111.1
W1 C11 H11 111.1
C13 C12 C11 120.2(4)
C13 C12 W1 75.7(2)
C11 C12 W1 72.4(2)
C13 C12 H12 119.8
C11 C12 H12 119.8
W1 C12 H12 119.8
C12 C13 Si1 124.7(3)
C12 C13 W1 69.4(2)
Si1 C13 W1 126.28(19)
C12 C13 H13 110.2
Si1 C13 H13 110.2
W1 C13 H13 110.2
Si1 C14 H14A 109.5
Si1 C14 H14B 109.5
H14A C14 H14B 109.5
Si1 C14 H14C 109.5
H14A C14 H14C 109.5
H14B C14 H14C 109.5
Si1 C15 H15A 109.5
Si1 C15 H15B 109.5
H15A C15 H15B 109.5
Si1 C15 H15C 109.5
H15A C15 H15C 109.5
H15B C15 H15C 109.5
Si1 C16 H16A 109.5
Si1 C16 H16B 109.5
H16A C16 H16B 109.5
Si1 C16 H16C 109.5
H16A C16 H16C 109.5
H16B C16 H16C 109.5
C18 C17 C22 117.7(4)
C18 C17 C11 119.8(4)
C22 C17 C11 122.5(4)
C19 C18 C17 121.4(4)
C19 C18 H18 119.3
C17 C18 H18 119.3
C18 C19 C20 120.3(4)
C18 C19 H19 119.8
C20 C19 H19 119.8
C21 C20 C19 119.2(4)
C21 C20 H20 120.4
C19 C20 H20 120.4
C22 C21 C20 120.7(4)
C22 C21 H21 119.7
C20 C21 H21 119.7
C21 C22 C17 120.8(4)
C21 C22 H22 119.6
C17 C22 H22 119.6
O1 N1 W1 169.1(3)
C13 Si1 C14 111.2(2)
C13 Si1 C16 108.6(2)
C14 Si1 C16 110.8(2)
C13 Si1 C15 107.3(2)
C14 Si1 C15 108.2(2)
C16 Si1 C15 110.7(3)
N1 W1 C12 89.95(15)
N1 W1 C11 96.93(15)
C12 W1 C11 35.73(14)
N1 W1 C1 91.42(15)
C12 W1 C1 168.51(15)
C11 W1 C1 132.82(15)
N1 W1 C2 99.20(15)
C12 W1 C2 132.32(14)
C11 W1 C2 96.59(14)
C1 W1 C2 36.25(14)
N1 W1 C5 117.64(14)
C12 W1 C5 149.55(15)
C11 W1 C5 139.58(14)
C1 W1 C5 35.41(15)
C2 W1 C5 59.64(15)
N1 W1 C13 111.18(15)
C12 W1 C13 34.91(14)
C11 W1 C13 62.83(14)
C1 W1 C13 151.97(15)
C2 W1 C13 144.54(13)
C5 W1 C13 116.62(15)
N1 W1 C3 133.49(16)
C12 W1 C3 112.83(14)
C11 W1 C3 83.17(13)
C1 W1 C3 58.81(14)
C2 W1 C3 35.54(14)
C5 W1 C3 58.22(14)
C13 W1 C3 109.94(14)
N1 W1 C4 149.99(15)
C12 W1 C4 119.78(14)
C11 W1 C4 105.13(14)
C1 W1 C4 58.65(14)
C2 W1 C4 58.72(15)
C5 W1 C4 35.36(13)
C13 W1 C4 97.06(14)
C3 W1 C4 34.11(15)
N1 W1 H1 89.8(17)
C12 W1 H1 98.5(16)
C11 W1 H1 133.2(16)
C1 W1 H1 93.0(16)
C2 W1 H1 128.0(16)
C5 W1 H1 70.8(16)
C13 W1 H1 71.5(17)
C3 W1 H1 123.5(16)
C4 W1 H1 89.7(16)

loop_
_geom_bond_atom_site_label_1
_geom_bond_atom_site_label_2
_geom_bond_distance
C1 C5 1.417(6)
C1 C2 1.437(5)
C1 C6 1.507(6)
C1 W1 2.309(4)
C2 C3 1.438(6)
C2 C7 1.497(6)
C2 W1 2.310(4)
C3 C4 1.406(6)
C3 C8 1.503(5)
C3 W1 2.394(4)
C4 C5 1.443(6)
C4 C9 1.508(6)
C4 W1 2.400(4)
C5 C10 1.501(6)
C5 W1 2.348(4)
C6 H6A 0.9800
C6 H6B 0.9800
C6 H6C 0.9800
C7 H7A 0.9800
C7 H7B 0.9800
C7 H7C 0.9800
C8 H8A 0.9800
C8 H8B 0.9800
C8 H8C 0.9800
C9 H9A 0.9800
C9 H9B 0.9800
C9 H9C 0.9800
C10 H10A 0.9800
C10 H10B 0.9800
C10 H10C 0.9800
C11 C12 1.411(6)
C11 C17 1.476(6)
C11 W1 2.302(4)
C11 H11 1.0000
C12 C13 1.404(6)
C12 W1 2.296(4)
C12 H12 1.0000
C13 Si1 1.860(4)
C13 W1 2.377(4)
C13 H13 1.0000
C14 Si1 1.861(5)
C14 H14A 0.9800
C14 H14B 0.9800
C14 H14C 0.9800
C15 Si1 1.871(5)
C15 H15A 0.9800
C15 H15B 0.9800
C15 H15C 0.9800
C16 Si1 1.866(5)
C16 H16A 0.9800
C16 H16B 0.9800
C16 H16C 0.9800
C17 C18 1.394(6)
C17 C22 1.405(6)
C18 C19 1.384(6)
C18 H18 0.9500
C19 C20 1.388(6)
C19 H19 0.9500
C20 C21 1.386(6)
C20 H20 0.9500
C21 C22 1.383(6)
C21 H21 0.9500
C22 H22 0.9500
N1 O1 1.229(4)
N1 W1 1.783(3)
W1 H1 1.55(5)

loop_
_geom_torsion_atom_site_label_1
_geom_torsion_atom_site_label_2
_geom_torsion_atom_site_label_3
_geom_torsion_atom_site_label_4
_geom_torsion
C5 C1 C2 C3 2.6(4)
C6 C1 C2 C3 -175.2(4)
W1 C1 C2 C3 67.9(3)
C5 C1 C2 C7 177.0(4)
C6 C1 C2 C7 -0.9(6)
W1 C1 C2 C7 -117.7(4)
C5 C1 C2 W1 -65.2(3)
C6 C1 C2 W1 116.9(4)
C1 C2 C3 C4 -2.6(4)
C7 C2 C3 C4 -177.0(4)
W1 C2 C3 C4 62.9(3)
C1 C2 C3 C8 170.6(3)
C7 C2 C3 C8 -3.8(6)
W1 C2 C3 C8 -124.0(4)
C1 C2 C3 W1 -65.4(2)
C7 C2 C3 W1 120.1(4)
C2 C3 C4 C5 1.6(4)
C8 C3 C4 C5 -171.5(4)
W1 C3 C4 C5 61.8(3)
C2 C3 C4 C9 176.7(4)
C8 C3 C4 C9 3.7(6)
W1 C3 C4 C9 -123.1(4)
C2 C3 C4 W1 -60.2(3)
C8 C3 C4 W1 126.7(4)
C2 C1 C5 C4 -1.7(4)
C6 C1 C5 C4 176.1(4)
W1 C1 C5 C4 -65.7(3)
C2 C1 C5 C10 -172.5(4)
C6 C1 C5 C10 5.4(6)
W1 C1 C5 C10 123.5(4)
C2 C1 C5 W1 64.0(3)
C6 C1 C5 W1 -118.2(4)
C3 C4 C5 C1 0.1(4)
C9 C4 C5 C1 -175.0(4)
W1 C4 C5 C1 63.4(3)
C3 C4 C5 C10 171.0(4)
C9 C4 C5 C10 -4.2(6)
W1 C4 C5 C10 -125.8(4)
C3 C4 C5 W1 -63.3(3)
C9 C4 C5 W1 121.6(4)
C17 C11 C12 C13 177.3(4)
W1 C11 C12 C13 61.0(3)
C17 C11 C12 W1 116.3(4)
C11 C12 C13 Si1 -179.9(3)
W1 C12 C13 Si1 -120.6(3)
C11 C12 C13 W1 -59.3(3)
C12 C11 C17 C18 143.5(4)
W1 C11 C17 C18 -127.5(3)
C12 C11 C17 C22 -37.4(6)
W1 C11 C17 C22 51.6(5)
C22 C17 C18 C19 -0.5(6)
C11 C17 C18 C19 178.6(4)
C17 C18 C19 C20 0.1(7)
C18 C19 C20 C21 0.4(7)
C19 C20 C21 C22 -0.6(6)
C20 C21 C22 C17 0.2(6)
C18 C17 C22 C21 0.4(6)
C11 C17 C22 C21 -178.8(4)
C12 C13 Si1 C14 143.4(3)
W1 C13 Si1 C14 54.8(3)
C12 C13 Si1 C16 21.3(4)
W1 C13 Si1 C16 -67.4(3)
C12 C13 Si1 C15 -98.4(4)
W1 C13 Si1 C15 172.9(2)
O1 N1 W1 C12 153.9(17)
O1 N1 W1 C11 118.8(17)
O1 N1 W1 C1 -14.7(17)
O1 N1 W1 C2 20.9(17)
O1 N1 W1 C5 -39.6(18)
O1 N1 W1 C13 -177.7(17)
O1 N1 W1 C3 31.6(18)
O1 N1 W1 C4 -18.6(19)
C13 C12 W1 N1 129.2(3)
C11 C12 W1 N1 -102.0(3)
C13 C12 W1 C11 -128.8(4)
C13 C12 W1 C1 -133.9(7)
C11 C12 W1 C1 -5.1(8)
C13 C12 W1 C2 -128.3(2)
C11 C12 W1 C2 0.4(3)
C13 C12 W1 C5 -26.8(4)
C11 C12 W1 C5 102.0(3)
C11 C12 W1 C13 128.8(4)
C13 C12 W1 C3 -92.5(3)
C11 C12 W1 C3 36.3(3)
C13 C12 W1 C4 -55.1(3)
C11 C12 W1 C4 73.7(3)
C12 C11 W1 N1 80.2(3)
C17 C11 W1 N1 -40.0(3)
C17 C11 W1 C12 -120.2(4)
C12 C11 W1 C1 178.6(2)
C17 C11 W1 C1 58.4(4)
C12 C11 W1 C2 -179.7(2)
C17 C11 W1 C2 60.2(3)
C12 C11 W1 C5 -130.1(3)
C17 C11 W1 C5 109.7(3)
C12 C11 W1 C13 -30.1(2)
C17 C11 W1 C13 -150.3(4)
C12 C11 W1 C3 -146.7(3)
C17 C11 W1 C3 93.2(3)
C12 C11 W1 C4 -120.4(2)
C17 C11 W1 C4 119.5(3)
C5 C1 W1 N1 -140.0(2)
C2 C1 W1 N1 103.7(2)
C6 C1 W1 N1 -17.3(4)
C5 C1 W1 C12 123.3(7)
C2 C1 W1 C12 7.0(8)
C6 C1 W1 C12 -114.0(7)
C5 C1 W1 C11 119.2(3)
C2 C1 W1 C11 2.9(3)
C6 C1 W1 C11 -118.1(3)
C5 C1 W1 C2 116.3(3)
C6 C1 W1 C2 -121.0(5)
C2 C1 W1 C5 -116.3(3)
C6 C1 W1 C5 122.7(5)
C5 C1 W1 C13 4.6(4)
C2 C1 W1 C13 -111.7(3)
C6 C1 W1 C13 127.4(4)
C5 C1 W1 C3 77.8(2)
C2 C1 W1 C3 -38.5(2)
C6 C1 W1 C3 -159.4(4)
C5 C1 W1 C4 37.7(2)
C2 C1 W1 C4 -78.6(2)
C6 C1 W1 C4 160.4(4)
C1 C2 W1 N1 -79.7(2)
C3 C2 W1 N1 166.6(2)
C7 C2 W1 N1 42.7(3)
C1 C2 W1 C12 -178.1(2)
C3 C2 W1 C12 68.2(3)
C7 C2 W1 C12 -55.7(4)
C1 C2 W1 C11 -177.9(2)
C3 C2 W1 C11 68.4(2)
C7 C2 W1 C11 -55.4(3)
C3 C2 W1 C1 -113.7(3)
C7 C2 W1 C1 122.5(4)
C1 C2 W1 C5 37.0(2)
C3 C2 W1 C5 -76.7(2)
C7 C2 W1 C5 159.5(4)
C1 C2 W1 C13 131.2(3)
C3 C2 W1 C13 17.5(4)
C7 C2 W1 C13 -106.4(4)
C1 C2 W1 C3 113.7(3)
C7 C2 W1 C3 -123.8(4)
C1 C2 W1 C4 78.4(2)
C3 C2 W1 C4 -35.3(2)
C7 C2 W1 C4 -159.1(4)
C1 C5 W1 N1 46.5(3)
C4 C5 W1 N1 162.0(2)
C10 C5 W1 N1 -75.0(4)
C1 C5 W1 C12 -160.8(3)
C4 C5 W1 C12 -45.3(4)
C10 C5 W1 C12 77.6(5)
C1 C5 W1 C11 -99.1(3)
C4 C5 W1 C11 16.5(4)
C10 C5 W1 C11 139.4(3)
C4 C5 W1 C1 115.5(3)
C10 C5 W1 C1 -121.5(5)
C1 C5 W1 C2 -37.9(2)
C4 C5 W1 C2 77.6(3)
C10 C5 W1 C2 -159.5(4)
C1 C5 W1 C13 -177.6(2)
C4 C5 W1 C13 -62.0(3)
C10 C5 W1 C13 60.9(4)
C1 C5 W1 C3 -79.6(3)
C4 C5 W1 C3 35.9(2)
C10 C5 W1 C3 158.8(4)
C1 C5 W1 C4 -115.5(3)
C10 C5 W1 C4 122.9(5)
C12 C13 W1 N1 -56.2(3)
Si1 C13 W1 N1 62.4(3)
Si1 C13 W1 C12 118.6(4)
C12 C13 W1 C11 30.8(2)
Si1 C13 W1 C11 149.4(3)
C12 C13 W1 C1 162.2(3)
Si1 C13 W1 C1 -79.2(4)
C12 C13 W1 C2 90.9(3)
Si1 C13 W1 C2 -150.5(2)
C12 C13 W1 C5 165.2(2)
Si1 C13 W1 C5 -76.2(3)
C12 C13 W1 C3 101.6(2)
Si1 C13 W1 C3 -139.8(2)
C12 C13 W1 C4 134.2(2)
Si1 C13 W1 C4 -107.2(3)
C4 C3 W1 N1 -136.7(2)
C2 C3 W1 N1 -18.4(3)
C8 C3 W1 N1 99.9(4)
C4 C3 W1 C12 109.8(2)
C2 C3 W1 C12 -131.9(2)
C8 C3 W1 C12 -13.5(4)
C4 C3 W1 C11 130.2(3)
C2 C3 W1 C11 -111.5(2)
C8 C3 W1 C11 6.8(4)
C4 C3 W1 C1 -79.0(3)
C2 C3 W1 C1 39.3(2)
C8 C3 W1 C1 157.6(5)
C4 C3 W1 C2 -118.3(3)
C8 C3 W1 C2 118.3(5)
C4 C3 W1 C5 -37.2(2)
C2 C3 W1 C5 81.0(2)
C8 C3 W1 C5 -160.6(5)
C4 C3 W1 C13 72.4(3)
C2 C3 W1 C13 -169.3(2)
C8 C3 W1 C13 -51.0(4)
C2 C3 W1 C4 118.3(3)
C8 C3 W1 C4 -123.4(5)
C3 C4 W1 N1 84.1(4)
C5 C4 W1 N1 -33.1(4)
C9 C4 W1 N1 -154.0(4)
C3 C4 W1 C12 -87.3(3)
C5 C4 W1 C12 155.5(2)
C9 C4 W1 C12 34.6(4)
C3 C4 W1 C11 -51.8(3)
C5 C4 W1 C11 -169.0(2)
C9 C4 W1 C11 70.1(4)
C3 C4 W1 C1 79.5(3)
C5 C4 W1 C1 -37.8(2)
C9 C4 W1 C1 -158.6(4)
C3 C4 W1 C2 36.8(2)
C5 C4 W1 C2 -80.5(3)
C9 C4 W1 C2 158.7(4)
C3 C4 W1 C5 117.3(4)
C9 C4 W1 C5 -120.8(5)
C3 C4 W1 C13 -115.5(2)
C5 C4 W1 C13 127.3(3)
C9 C4 W1 C13 6.4(4)
C5 C4 W1 C3 -117.3(4)
C9 C4 W1 C3 121.9(5)
